data_4319513
loop_
_publ_author_name
'N. Dastagiri Reddy'
'Phillip E. Fanwick'
'Richard A. Walton'

_publ_contact_author_address
;    Department of Chemistry
     Purdue University
     W. Lafayette
     IN 47907
     USA
;
_publ_contact_author_email fanwick@.xray.chem.purdue.edu
_publ_contact_author_fax 1(765)4940239
_publ_contact_author_name 'Phillip E. Fanwick'
_publ_contact_author_phone 1(765)4944572
_publ_section_title
;
 An Intramolecular Disproportionation Reaction Leading to the Formation of
 the Quadruply Bonded Complex Cl4ReReCl2(dppf) (dppf =
 1,1'-Bis(diphenylphosphino)ferrocene). An Example of the Missing
 1,3-Re2Cl6(PR3)2 Isomer
;
_journal_name_full 'Inorganic Chemistry'
_journal_page_first 1732
_journal_page_last 1733
_journal_paper_doi 10.1021/ic0011819
_journal_volume 40
_journal_year 2001
_chemical_formula_sum 'C34 H28 Cl6 Fe P2 Re2'
_chemical_formula_weight 1139.52
_chemical_name_systematic ' ?'
_space_group_IT_number 33
_symmetry_cell_setting orthorhombic
_symmetry_space_group_name_Hall 'P 2c -2n'
_symmetry_space_group_name_H-M 'P n a 21'
_atom_type_scat_source 'International Tables for Crystallography (Vol C)'
_cell_angle_alpha 90.00
_cell_angle_beta 90.00
_cell_angle_gamma 90.00
_cell_formula_units_Z 4
_cell_length_a 16.3808(3)
_cell_length_b 15.1447(3)
_cell_length_c 13.9479(3)
_cell_measurement_reflns_used 19831
_cell_measurement_temperature 150
_cell_measurement_theta_max 27
_cell_measurement_theta_min 5
_cell_volume 3460.23(12)
_computing_cell_refinement DENZO/SCALEPACK_(Otwinowski,_1996)
_computing_data_collection Collect_(Nonius,_1998)
_computing_data_reduction DENZO/SCALEPACK_(Otwinowski,_1996)
_computing_molecular_graphics
;
    ORTEP (Johnson, 1976)
    Xtal_GX (Hall, 1995)
    PLUTON (Spek, 1991)
;
_computing_publication_material CIF_VAX_MolEN_(Fair,_1990)
_computing_structure_refinement SHELX97_(Sheldrick,_1997)
_computing_structure_solution PATTY_(DIRDIF92,_Beurskins,_1992)
_diffrn_ambient_temperature 150
_diffrn_radiation_type MO-K\a
_diffrn_radiation_wavelength 0.71073
_diffrn_reflns_av_R_equivalents 0.047
_diffrn_reflns_limit_h_max 21
_diffrn_reflns_limit_h_min -21
_diffrn_reflns_limit_k_max 19
_diffrn_reflns_limit_k_min -19
_diffrn_reflns_limit_l_max 18
_diffrn_reflns_limit_l_min -18
_diffrn_reflns_number 19831
_diffrn_reflns_theta_max 27.88
_diffrn_reflns_theta_min 5.00
_exptl_absorpt_coefficient_mu 8.076
_exptl_absorpt_correction_T_max 0.1798
_exptl_absorpt_correction_T_min 0.1319
_exptl_absorpt_correction_type refined_empirical_(Otwinowski_&_Minor,_1996
_exptl_crystal_colour yellow
_exptl_crystal_density_diffrn 2.19
_exptl_crystal_description chunk
_exptl_crystal_F_000 2160
_exptl_crystal_size_max 0.30
_exptl_crystal_size_mid 0.28
_exptl_crystal_size_min 0.21
_refine_diff_density_max 1.46
_refine_diff_density_min -2.01
_refine_ls_abs_structure_details 'Flack H. D. (1983), Acta Cryst. A39, 876-881'
_refine_ls_abs_structure_Flack 0.429(9)
_refine_ls_extinction_method none
_refine_ls_goodness_of_fit_ref 1.037
_refine_ls_hydrogen_treatment H_atoms_riding
_refine_ls_matrix_type full
_refine_ls_number_parameters 402
_refine_ls_number_reflns 7809
_refine_ls_number_restraints 0
_refine_ls_R_factor_gt 0.036
_refine_ls_shift/su_max 0.007
_refine_ls_structure_factor_coef Fsqd
_refine_ls_weighting_details 'w=1/[\s^2^(Fo^2^)+(0.0411P)^2^+7.4936P] where P=(Fo^2^+2Fc^2^)/3'
_refine_ls_weighting_scheme calc
_refine_ls_wR_factor_ref 0.081
_reflns_number_gt 7317
_reflns_number_total 7811
_reflns_threshold_expression >2.0\s(I)
_cod_data_source_file ic0011819_2.cif
_cod_data_source_block NDR71Y
_cod_depositor_comments
;
The following automatic conversions were performed:

'_refine_ls_weighting_scheme' value 'calc ' changed to 'calc'
according to the built-in table from CIF Core dictionary named
'cif_core.dic' version 2.4.1 from 2010-06-29.

Automatic conversion script
Id: cif_fix_values 1646 2011-03-28 12:23:43Z adriana 
;
_cod_original_cell_volume 3460.2(2)
_cod_original_formula_sum 'C34 H28 Cl6 Fe1 P2 Re2'
_cod_database_code 4319513
_reflns_friedl_coverage 0.9131

loop_
_symmetry_equiv_pos_as_xyz
'x, y, z'
'-x, -y, z+1/2'
'x+1/2, -y+1/2, z'
'-x+1/2, y+1/2, z+1/2'

loop_
_atom_site_aniso_label
_atom_site_aniso_U_11
_atom_site_aniso_U_22
_atom_site_aniso_U_33
_atom_site_aniso_U_12
_atom_site_aniso_U_13
_atom_site_aniso_U_23
Re(1) 0.01270(11) 0.01229(11) 0.00960(11) -0.00051(7) 0.0001(2) 0.0005(2)
Re(2) 0.01482(12) 0.01196(11) 0.01189(11) -0.00092(8) -0.0001(2) 0.0008(2)
Fe 0.0195(4) 0.0144(4) 0.0103(4) -0.0023(3) -0.0001(8) -0.0003(8)
Cl(11) 0.0160(7) 0.0203(7) 0.0184(11) 0.0028(5) 0.0016(10) -0.0003(10)
Cl(12) 0.0139(7) 0.0204(7) 0.0170(14) -0.0007(5) 0.0006(7) -0.0003(6)
Cl(21) 0.0217(11) 0.0194(13) 0.0130(11) -0.0024(9) 0.0017(10) 0.0049(10)
Cl(22) 0.0200(7) 0.0198(7) 0.0242(8) 0.0049(5) 0.0044(15) 0.0012(15)
Cl(23) 0.0322(13) 0.0221(15) 0.0158(12) 0.0012(10) -0.0014(12) -0.0060(11)
Cl(24) 0.0147(7) 0.0243(7) 0.0210(8) -0.0042(5) 0.0013(14) -0.0006(14)
P(1) 0.0150(10) 0.0156(10) 0.0115(10) -0.0022(9) 0.0013(10) 0.0011(8)
P(2) 0.0164(11) 0.0146(10) 0.0092(9) -0.0025(9) 0.0005(9) 0.0003(7)
C(12) 0.017(4) 0.018(4) 0.010(4) -0.001(3) -0.002(3) 0.002(3)
C(13) 0.025(5) 0.024(5) 0.011(4) -0.009(4) 0.007(4) -0.003(4)
C(14) 0.051(7) 0.012(5) 0.014(5) -0.003(4) 0.010(5) 0.000(4)
C(15) 0.021(5) 0.024(5) 0.026(5) 0.000(4) 0.009(4) 0.005(4)
C(21) 0.019(4) 0.025(5) 0.018(4) 0.003(4) -0.002(4) -0.001(3)
C(22) 0.018(4) 0.026(5) 0.012(4) -0.004(4) -0.001(3) -0.002(3)
C(23) 0.037(6) 0.017(5) 0.015(5) -0.010(4) 0.003(4) 0.004(4)
C(24) 0.041(6) 0.017(6) 0.023(5) -0.009(5) -0.009(5) 0.007(4)
C(25) 0.028(5) 0.015(4) 0.013(4) 0.000(4) -0.004(4) 0.008(3)
C(111) 0.013(4) 0.025(4) 0.009(3) -0.001(3) -0.005(3) -0.004(3)
C(112) 0.034(5) 0.018(4) 0.017(4) -0.003(3) -0.005(4) -0.002(3)
C(113) 0.024(4) 0.026(4) 0.018(4) -0.006(3) -0.007(4) 0.001(3)
C(114) 0.019(4) 0.033(5) 0.018(4) -0.002(3) -0.006(3) 0.004(3)
C(115) 0.024(4) 0.022(4) 0.030(5) 0.003(3) -0.003(4) 0.004(3)
C(116) 0.024(5) 0.019(4) 0.023(5) -0.004(3) -0.002(4) 0.003(3)
C(121) 0.021(4) 0.015(4) 0.008(3) 0.002(3) 0.005(3) 0.001(3)
C(122) 0.029(4) 0.024(4) 0.009(4) -0.002(3) 0.004(3) -0.004(3)
C(123) 0.036(5) 0.029(5) 0.013(4) -0.003(4) 0.014(4) -0.004(3)
C(124) 0.032(5) 0.019(4) 0.028(5) 0.001(3) 0.014(4) 0.002(3)
C(125) 0.023(5) 0.021(4) 0.037(6) -0.002(4) 0.015(4) 0.004(4)
C(126) 0.019(5) 0.025(5) 0.028(5) 0.002(4) 0.003(4) 0.005(4)
C(211) 0.015(4) 0.022(4) 0.007(3) 0.000(3) -0.001(3) -0.002(3)
C(212) 0.016(5) 0.016(4) 0.017(4) -0.004(3) -0.001(4) 0.004(3)
C(213) 0.022(4) 0.022(4) 0.018(4) -0.006(3) -0.003(4) 0.002(3)
C(214) 0.014(4) 0.030(4) 0.016(4) 0.002(3) -0.004(3) -0.004(3)
C(215) 0.019(4) 0.022(4) 0.025(4) 0.002(3) -0.003(3) 0.006(3)
C(216) 0.019(4) 0.021(4) 0.021(4) -0.001(3) -0.005(3) 0.003(3)
C(221) 0.022(4) 0.021(4) 0.010(3) -0.006(3) -0.002(3) 0.000(3)
C(222) 0.016(4) 0.029(5) 0.017(4) -0.004(3) 0.001(4) -0.002(4)
C(223) 0.021(4) 0.028(5) 0.027(5) 0.001(3) 0.000(4) -0.012(4)
C(224) 0.023(4) 0.043(5) 0.015(4) -0.007(4) 0.009(4) -0.014(4)
C(225) 0.039(5) 0.033(5) 0.019(4) -0.008(4) 0.009(4) 0.005(4)
C(226) 0.034(5) 0.026(4) 0.012(4) 0.000(3) 0.003(4) 0.000(3)

loop_
_atom_site_label
_atom_site_fract_x
_atom_site_fract_y
_atom_site_fract_z
_atom_site_U_iso_or_equiv
_atom_site_thermal_displace_type
_atom_site_calc_flag
Re(1) -0.744404(13) -0.620279(14) -0.48507(4) 0.01153(6) Uani ?
Re(2) -0.705298(14) -0.478267(14) -0.48774(4) 0.01289(6) Uani ?
Fe -0.80781(5) -0.84365(5) -0.48601(13) 0.0147(2) Uani ?
Cl(11) -0.62322(9) -0.69773(10) -0.4954(2) 0.0182(4) Uani ?
Cl(12) -0.88487(10) -0.61139(11) -0.46977(14) 0.0171(5) Uani ?
Cl(21) -0.69414(16) -0.43267(18) -0.64407(18) 0.0180(6) Uani ?
Cl(22) -0.83071(9) -0.40721(10) -0.4840(3) 0.0213(4) Uani ?
Cl(23) -0.68910(18) -0.42648(19) -0.33202(19) 0.0234(7) Uani ?
Cl(24) -0.56402(9) -0.49317(10) -0.4904(3) 0.0200(4) Uani ?
P(1) -0.77268(14) -0.66492(15) -0.64943(16) 0.0140(5) Uani ?
P(2) -0.74097(13) -0.67753(16) -0.31962(17) 0.0134(5) Uani ?
C(11) -0.8011(5) -0.7762(6) -0.6193(6) 0.0111(18) Uiso ?
C(12) -0.8826(6) -0.8070(6) -0.5979(6) 0.015(2) Uani ?
C(13) -0.8786(7) -0.8988(8) -0.5875(7) 0.020(2) Uani ?
C(14) -0.7972(8) -0.9274(8) -0.5990(8) 0.026(3) Uani ?
C(15) -0.7477(6) -0.8524(8) -0.6182(8) 0.024(2) Uani ?
C(21) -0.7764(6) -0.7869(6) -0.3510(6) 0.021(2) Uani ?
C(22) -0.8609(6) -0.8134(7) -0.3532(6) 0.019(2) Uani ?
C(23) -0.8629(7) -0.9054(7) -0.3707(7) 0.023(3) Uani ?
C(24) -0.7824(8) -0.9368(9) -0.3819(9) 0.027(3) Uani ?
C(25) -0.7272(7) -0.8613(7) -0.3715(7) 0.019(2) Uani ?
C(111) -0.8606(5) -0.6206(5) -0.7148(6) 0.0157(18) Uani ?
C(112) -0.9066(5) -0.6777(5) -0.7738(6) 0.023(2) Uani ?
C(113) -0.9673(5) -0.6417(5) -0.8325(6) 0.023(2) Uani ?
C(114) -0.9815(5) -0.5526(6) -0.8324(6) 0.023(2) Uani ?
C(115) -0.9367(5) -0.4965(6) -0.7739(7) 0.025(2) Uani ?
C(116) -0.8760(6) -0.5324(6) -0.7139(7) 0.022(2) Uani ?
C(121) -0.6902(5) -0.6672(5) -0.7375(5) 0.0147(18) Uani ?
C(122) -0.7067(5) -0.7012(5) -0.8295(6) 0.021(2) Uani ?
C(123) -0.6494(6) -0.6932(6) -0.9010(6) 0.026(2) Uani ?
C(124) -0.5748(6) -0.6535(5) -0.8828(6) 0.026(2) Uani ?
C(125) -0.5582(6) -0.6202(6) -0.7925(7) 0.027(3) Uani ?
C(126) -0.6168(6) -0.6264(7) -0.7207(8) 0.024(2) Uani ?
C(211) -0.6440(5) -0.6909(5) -0.2571(5) 0.0147(18) Uani ?
C(212) -0.5896(5) -0.6205(6) -0.2586(7) 0.016(2) Uani ?
C(213) -0.5195(6) -0.6242(6) -0.2024(6) 0.021(2) Uani ?
C(214) -0.5038(5) -0.6968(5) -0.1462(6) 0.020(2) Uani ?
C(215) -0.5564(5) -0.7677(5) -0.1471(6) 0.022(2) Uani ?
C(216) -0.6266(5) -0.7652(5) -0.2017(6) 0.020(2) Uani ?
C(221) -0.8072(5) -0.6351(5) -0.2254(6) 0.0177(18) Uani ?
C(222) -0.8473(5) -0.5550(6) -0.2360(6) 0.021(2) Uani ?
C(223) -0.8908(5) -0.5193(6) -0.1579(7) 0.025(2) Uani ?
C(224) -0.8934(5) -0.5634(6) -0.0724(6) 0.027(2) Uani ?
C(225) -0.8547(6) -0.6426(6) -0.0612(6) 0.030(2) Uani ?
C(226) -0.8107(5) -0.6799(6) -0.1371(6) 0.024(2) Uani ?
H(12) -0.9291 -0.7723 -0.5920 0.0200 Uiso calc
H(13) -0.9228 -0.9355 -0.5749 0.0260 Uiso calc
H(14) -0.7790 -0.9854 -0.5948 0.0330 Uiso calc
H(15) -0.6916 -0.8522 -0.6281 0.0300 Uiso calc
H(22) -0.9059 -0.7767 -0.3448 0.0240 Uiso calc
H(23) -0.9098 -0.9398 -0.3742 0.0300 Uiso calc
H(24) -0.7671 -0.9949 -0.3937 0.0350 Uiso calc
H(25) -0.6706 -0.8621 -0.3774 0.0240 Uiso calc
H(112) -0.8968 -0.7382 -0.7736 0.0300 Uiso calc
H(113) -0.9981 -0.6785 -0.8719 0.0300 Uiso calc
H(114) -1.0218 -0.5294 -0.8720 0.0310 Uiso calc
H(115) -0.9466 -0.4360 -0.7743 0.0330 Uiso calc
H(116) -0.8463 -0.4956 -0.6735 0.0280 Uiso calc
H(122) -0.7563 -0.7290 -0.8418 0.0270 Uiso calc
H(123) -0.6608 -0.7146 -0.9620 0.0340 Uiso calc
H(124) -0.5360 -0.6493 -0.9311 0.0340 Uiso calc
H(125) -0.5081 -0.5939 -0.7799 0.0350 Uiso calc
H(126) -0.6061 -0.6025 -0.6606 0.0310 Uiso calc
H(212) -0.6000 -0.5715 -0.2968 0.0210 Uiso calc
H(213) -0.4831 -0.5771 -0.2029 0.0270 Uiso calc
H(214) -0.4576 -0.6981 -0.1075 0.0260 Uiso calc
H(215) -0.5446 -0.8176 -0.1108 0.0290 Uiso calc
H(216) -0.6623 -0.8129 -0.2014 0.0260 Uiso calc
H(222) -0.8454 -0.5251 -0.2942 0.0270 Uiso calc
H(223) -0.9178 -0.4656 -0.1645 0.0330 Uiso calc
H(224) -0.9219 -0.5391 -0.0212 0.0360 Uiso calc
H(225) -0.8576 -0.6720 -0.0027 0.0390 Uiso calc
H(226) -0.7841 -0.7336 -0.1293 0.0310 Uiso calc

loop_
_geom_angle_atom_site_label_1
_geom_angle_atom_site_label_2
_geom_angle_atom_site_label_3
_geom_angle
_geom_angle_publ_flag
Re(2) Re(1) Cl(11) 103.90(4) ?
Re(2) Re(1) Cl(12) 103.27(4) ?
Cl(11) Re(1) Cl(12) 152.80(6) ?
Re(2) Re(1) P(1) 107.75(6) ?
Cl(11) Re(1) P(1) 87.93(10) ?
Cl(12) Re(1) P(1) 85.06(7) ?
Re(2) Re(1) P(2) 110.24(6) ?
Cl(11) Re(1) P(2) 81.96(9) ?
Cl(12) Re(1) P(2) 87.53(7) ?
P(1) Re(1) P(2) 141.99(6) ?
Re(1) Re(2) Cl(21) 109.08(7) ?
Re(1) Re(2) Cl(22) 101.03(4) ?
Cl(21) Re(2) Cl(22) 87.27(11) ?
Re(1) Re(2) Cl(23) 109.90(8) ?
Cl(21) Re(2) Cl(23) 141.02(6) ?
Cl(22) Re(2) Cl(23) 85.61(11) ?
Re(1) Re(2) Cl(24) 101.03(4) ?
Cl(21) Re(2) Cl(24) 86.27(12) ?
Cl(22) Re(2) Cl(24) 157.92(5) ?
Cl(23) Re(2) Cl(24) 86.21(12) ?
C(13) Fe C(14) 40.8(5) ?
C(13) Fe C(12) 40.2(4) ?
C(14) Fe C(12) 68.3(4) ?
C(13) Fe C(23) 96.2(3) ?
C(14) Fe C(23) 111.0(5) ?
C(12) Fe C(23) 116.8(4) ?
C(13) Fe C(24) 109.1(5) ?
C(14) Fe C(24) 95.9(4) ?
C(12) Fe C(24) 146.7(4) ?
C(23) Fe C(24) 39.9(5) ?
C(13) Fe C(25) 148.1(4) ?
C(14) Fe C(25) 117.3(5) ?
C(12) Fe C(25) 171.6(4) ?
C(23) Fe C(25) 67.9(4) ?
C(24) Fe C(25) 41.3(4) ?
C(13) Fe C(15) 68.0(4) ?
C(14) Fe C(15) 40.3(4) ?
C(12) Fe C(15) 68.3(4) ?
C(23) Fe C(15) 149.5(4) ?
C(24) Fe C(15) 118.7(5) ?
C(25) Fe C(15) 111.6(4) ?
C(13) Fe C(22) 118.2(4) ?
C(14) Fe C(22) 149.0(4) ?
C(12) Fe C(22) 111.3(4) ?
C(23) Fe C(22) 39.7(4) ?
C(24) Fe C(22) 67.2(5) ?
C(25) Fe C(22) 67.4(4) ?
C(15) Fe C(22) 170.5(4) ?
C(13) Fe C(11) 67.3(4) ?
C(14) Fe C(11) 67.5(4) ?
C(12) Fe C(11) 40.4(3) ?
C(23) Fe C(11) 157.1(4) ?
C(24) Fe C(11) 158.9(5) ?
C(25) Fe C(11) 134.2(4) ?
C(15) Fe C(11) 40.2(4) ?
C(22) Fe C(11) 133.6(4) ?
C(13) Fe C(21) 158.1(4) ?
C(14) Fe C(21) 156.4(5) ?
C(12) Fe C(21) 134.7(4) ?
C(23) Fe C(21) 66.5(4) ?
C(24) Fe C(21) 66.8(4) ?
C(25) Fe C(21) 39.2(4) ?
C(15) Fe C(21) 133.6(4) ?
C(22) Fe C(21) 39.8(3) ?
C(11) Fe C(21) 124.5(3) ?
C(11) P(1) C(121) 109.4(4) ?
C(11) P(1) C(111) 104.8(4) ?
C(121) P(1) C(111) 104.7(4) ?
C(11) P(1) Re(1) 95.1(3) ?
C(121) P(1) Re(1) 119.8(3) ?
C(111) P(1) Re(1) 121.1(3) ?
C(21) P(2) C(221) 107.8(4) ?
C(21) P(2) C(211) 107.1(4) ?
C(221) P(2) C(211) 102.3(4) ?
C(21) P(2) Re(1) 95.1(3) ?
C(221) P(2) Re(1) 122.5(3) ?
C(211) P(2) Re(1) 120.4(3) ?
C(15) C(11) C(12) 107.3(8) ?
C(15) C(11) P(1) 126.4(7) ?
C(12) C(11) P(1) 126.2(7) ?
C(15) C(11) Fe 68.8(6) ?
C(12) C(11) Fe 67.4(5) ?
P(1) C(11) Fe 132.0(5) ?
C(13) C(12) C(11) 107.4(8) ?
C(13) C(12) Fe 68.0(6) ?
C(11) C(12) Fe 72.2(5) ?
C(12) C(13) C(14) 109.7(10) ?
C(12) C(13) Fe 71.8(6) ?
C(14) C(13) Fe 70.3(7) ?
C(13) C(14) C(15) 108.4(11) ?
C(13) C(14) Fe 68.8(7) ?
C(15) C(14) Fe 72.3(7) ?
C(14) C(15) C(11) 107.1(9) ?
C(14) C(15) Fe 67.5(6) ?
C(11) C(15) Fe 71.0(6) ?
C(25) C(21) C(22) 108.7(9) ?
C(25) C(21) P(2) 126.5(8) ?
C(22) C(21) P(2) 124.7(8) ?
C(25) C(21) Fe 68.7(6) ?
C(22) C(21) Fe 68.7(5) ?
P(2) C(21) Fe 131.3(5) ?
C(23) C(22) C(21) 107.5(9) ?
C(23) C(22) Fe 69.1(6) ?
C(21) C(22) Fe 71.4(5) ?
C(24) C(23) C(22) 109.2(10) ?
C(24) C(23) Fe 70.0(7) ?
C(22) C(23) Fe 71.2(6) ?
C(23) C(24) C(25) 107.7(11) ?
C(23) C(24) Fe 70.1(7) ?
C(25) C(24) Fe 70.2(6) ?
C(21) C(25) C(24) 106.8(10) ?
C(21) C(25) Fe 72.1(6) ?
C(24) C(25) Fe 68.5(6) ?
C(116) C(111) C(112) 120.5(7) ?
C(116) C(111) P(1) 120.1(6) ?
C(112) C(111) P(1) 119.1(6) ?
C(113) C(112) C(111) 118.9(7) ?
C(114) C(113) C(112) 120.2(8) ?
C(113) C(114) C(115) 121.0(8) ?
C(114) C(115) C(116) 119.1(8) ?
C(111) C(116) C(115) 120.3(8) ?
C(126) C(121) C(122) 119.3(8) ?
C(126) C(121) P(1) 121.7(7) ?
C(122) C(121) P(1) 118.5(6) ?
C(123) C(122) C(121) 119.8(8) ?
C(122) C(123) C(124) 120.5(8) ?
C(125) C(124) C(123) 119.9(8) ?
C(124) C(125) C(126) 119.7(9) ?
C(121) C(126) C(125) 120.8(10) ?
C(212) C(211) C(216) 119.7(7) ?
C(212) C(211) P(2) 117.8(6) ?
C(216) C(211) P(2) 122.2(6) ?
C(211) C(212) C(213) 119.4(8) ?
C(214) C(213) C(212) 120.5(8) ?
C(213) C(214) C(215) 120.1(8) ?
C(214) C(215) C(216) 120.3(8) ?
C(215) C(216) C(211) 120.0(8) ?
C(222) C(221) C(226) 119.8(8) ?
C(222) C(221) P(2) 120.9(6) ?
C(226) C(221) P(2) 119.1(6) ?
C(221) C(222) C(223) 119.4(8) ?
C(224) C(223) C(222) 120.2(8) ?
C(225) C(224) C(223) 121.0(8) ?
C(224) C(225) C(226) 120.4(8) ?
C(225) C(226) C(221) 119.3(8) ?

loop_
_geom_bond_atom_site_label_1
_geom_bond_atom_site_label_2
_geom_bond_distance
_geom_bond_publ_flag
Re(1) Re(2) 2.2444(3) ?
Re(1) Cl(11) 2.3102(15) ?
Re(1) Cl(12) 2.3148(16) ?
Re(1) P(1) 2.435(2) ?
Re(1) P(2) 2.466(3) ?
Re(2) Cl(21) 2.295(3) ?
Re(2) Cl(22) 2.3197(15) ?
Re(2) Cl(23) 2.324(3) ?
Re(2) Cl(24) 2.3255(15) ?
Fe C(13) 2.011(11) ?
Fe C(14) 2.031(12) ?
Fe C(12) 2.060(9) ?
Fe C(23) 2.069(11) ?
Fe C(24) 2.067(12) ?
Fe C(25) 2.089(10) ?
Fe C(15) 2.094(11) ?
Fe C(22) 2.097(9) ?
Fe C(11) 2.124(9) ?
Fe C(21) 2.133(9) ?
P(1) C(11) 1.798(9) ?
P(1) C(121) 1.827(8) ?
P(1) C(111) 1.831(8) ?
P(2) C(21) 1.809(10) ?
P(2) C(221) 1.822(8) ?
P(2) C(211) 1.823(8) ?
C(11) C(15) 1.448(13) ?
C(11) C(12) 1.445(12) ?
C(12) C(13) 1.400(15) ?
C(13) C(14) 1.410(17) ?
C(14) C(15) 1.421(16) ?
C(21) C(25) 1.416(13) ?
C(21) C(22) 1.442(13) ?
C(22) C(23) 1.416(15) ?
C(23) C(24) 1.410(18) ?
C(24) C(25) 1.464(16) ?
C(111) C(116) 1.360(11) ?
C(111) C(112) 1.412(11) ?
C(112) C(113) 1.399(11) ?
C(113) C(114) 1.370(12) ?
C(114) C(115) 1.388(12) ?
C(115) C(116) 1.409(12) ?
C(121) C(126) 1.371(13) ?
C(121) C(122) 1.409(10) ?
C(122) C(123) 1.375(11) ?
C(123) C(124) 1.384(13) ?
C(124) C(125) 1.383(14) ?
C(125) C(126) 1.389(14) ?
C(211) C(212) 1.390(11) ?
C(211) C(216) 1.394(11) ?
C(212) C(213) 1.391(13) ?
C(213) C(214) 1.376(12) ?
C(214) C(215) 1.377(11) ?
C(215) C(216) 1.379(11) ?
C(221) C(222) 1.388(12) ?
C(221) C(226) 1.407(11) ?
C(222) C(223) 1.410(12) ?
C(223) C(224) 1.367(13) ?
C(224) C(225) 1.367(13) ?
C(225) C(226) 1.400(12) ?
